data_7022727
loop_
_publ_author_name
'Kameo, Hajime'
'Ishii, Sho'
'Nakazawa, Hiroshi'

_publ_section_title
;
 Si-C bond cleavage by hydride complexes of rhodium and iridium:
 comparison of Si-C(sp(2)) and Si-C(sp(3)) activation.
;
_journal_issue 13
_journal_name_full 'Dalton transactions (Cambridge, England : 2003)'
_journal_page_first 4663
_journal_page_last 4669
_journal_paper_doi 10.1039/c3dt32896a
_journal_volume 42
_journal_year 2013
_chemical_formula_moiety 'C57 H48 Ir O1.0 P3 Si, 0.5(C4 H10 O)'
_chemical_formula_sum 'C59 H53 Ir O1.5 P3 Si'
_chemical_formula_weight 1099.21
_space_group_IT_number 14
_symmetry_cell_setting monoclinic
_symmetry_Int_Tables_number 14
_symmetry_space_group_name_Hall '-P 2yn'
_symmetry_space_group_name_H-M 'P 1 21/n 1'
_cell_angle_alpha 90.00
_cell_angle_beta 91.887(3)
_cell_angle_gamma 90.00
_cell_formula_units_Z 4
_cell_length_a 12.104(3)
_cell_length_b 21.128(5)
_cell_length_c 19.248(5)
_cell_measurement_reflns_used 14168
_cell_measurement_temperature 200(2)
_cell_measurement_theta_max 27.4835
_cell_measurement_theta_min 4.0350
_cell_volume 4920(2)
_computing_cell_refinement CrystalClear
_computing_data_collection 'CrystalClear (Rigaku, 2001)'
_computing_molecular_graphics 'Ortep-3 for Windows (Farrugia, 1997)'
_computing_publication_material SHELXL97
_computing_structure_refinement 'SHELXL-97 (Sheldrick, 1997)'
_computing_structure_solution 'SIR97 (Altomare <i>et al.</i>, 1999)'
_diffrn_ambient_temperature 200(2)
_diffrn_detector_area_resol_mean 7.32
_diffrn_measured_fraction_theta_full 0.994
_diffrn_measured_fraction_theta_max 0.994
_diffrn_measurement_details
;
scan:
Number of images: 600
Slice: -80.0000 - 100.0000
Image width: 0.3000
Exp time: 15.0000
Rotation axis: Phi
Omega: 0.0000
Chi: 0.0000
Phi: 0.0000
XTD: 45.2693
2theta: 19.8001
scan:
Number of images: 160
Slice: -20.0000 - 28.0000
Image width: 0.3000
Exp time: 15.0000
Rotation axis: Omega
Omega: 0.0000
Chi: 90.0000
Phi: 0.0000
XTD: 45.2693
2theta: 19.8001
scan:
Number of images: 160
Slice: -20.0000 - 28.0000
Image width: 0.3000
Exp time: 15.0000
Rotation axis: Omega
Omega: 0.0000
Chi: 90.0000
Phi: 90.0000
XTD: 45.2693
2theta: 19.8001
scan:
Number of images: 160
Slice: -20.0000 - 28.0000
Image width: 0.3000
Exp time: 15.0000
Rotation axis: Omega
Omega: 0.0000
Chi: 90.0000
Phi: 180.0000
XTD: 45.2693
2theta: 19.8001
scan:
Number of images: 160
Slice: -20.0000 - 28.0000
Image width: 0.3000
Exp time: 15.0000
Rotation axis: Omega
Omega: 0.0000
Chi: 90.0000
Phi: 270.0000
XTD: 45.2693
2theta: 19.8001
;
_diffrn_measurement_device 'Mercury CCD (2x2 bin mode)'
_diffrn_measurement_device_details 'AFC7: Eulerian 3-circle'
_diffrn_measurement_device_type 'Rigaku/MSC Mercury CCD'
_diffrn_measurement_method '\w or \f'
_diffrn_radiation_detector CCD
_diffrn_radiation_monochromator 'Graphite Monochromator'
_diffrn_radiation_source 'Rotating Anode'
_diffrn_radiation_type MoK\a
_diffrn_radiation_wavelength 0.71070
_diffrn_reflns_av_R_equivalents 0.0492
_diffrn_reflns_av_sigmaI/netI 0.0414
_diffrn_reflns_limit_h_max 15
_diffrn_reflns_limit_h_min -15
_diffrn_reflns_limit_k_max 17
_diffrn_reflns_limit_k_min -27
_diffrn_reflns_limit_l_max 24
_diffrn_reflns_limit_l_min -24
_diffrn_reflns_number 38992
_diffrn_reflns_reduction_process 'Lp corrections applied'
_diffrn_reflns_theta_full 27.48
_diffrn_reflns_theta_max 27.48
_diffrn_reflns_theta_min 4.04
_diffrn_source_current 280.0000
_diffrn_source_power 16.8000
_diffrn_source_voltage 60.0000
_exptl_absorpt_coefficient_mu 2.878
_exptl_absorpt_correction_T_max 0.9186
_exptl_absorpt_correction_T_min 0.5331
_exptl_absorpt_correction_type multi-scan
_exptl_absorpt_process_details '(Jacobson, 1998)'
_exptl_crystal_colour Colorless
_exptl_crystal_density_diffrn 1.484
_exptl_crystal_density_method 'not measured'
_exptl_crystal_description Platelet
_exptl_crystal_F_000 2220
_exptl_crystal_preparation 'mounted on the CryoLoop with Palaton oil and placed in N2 stream at 200(2) K'
_exptl_crystal_size_max 0.25
_exptl_crystal_size_mid 0.12
_exptl_crystal_size_min 0.03
_refine_diff_density_max 1.446
_refine_diff_density_min -1.203
_refine_diff_density_rms 0.114
_refine_ls_extinction_method none
_refine_ls_goodness_of_fit_ref 1.230
_refine_ls_hydrogen_treatment constr
_refine_ls_matrix_type full
_refine_ls_number_parameters 612
_refine_ls_number_reflns 11200
_refine_ls_number_restraints 0
_refine_ls_restrained_S_all 1.230
_refine_ls_R_factor_all 0.0555
_refine_ls_R_factor_gt 0.0482
_refine_ls_shift/su_max 0.001
_refine_ls_shift/su_mean 0.000
_refine_ls_structure_factor_coef Fsqd
_refine_ls_weighting_details 'calc w=1/[\s^2^(Fo^2^)+(0.0280P)^2^+11.3965P] where P=(Fo^2^+2Fc^2^)/3'
_refine_ls_weighting_scheme calc
_refine_ls_wR_factor_gt 0.0904
_refine_ls_wR_factor_ref 0.0927
_reflns_number_gt 10356
_reflns_number_total 11200
_reflns_threshold_expression >2sigma(I)
_cod_data_source_file c3dt32896a.txt
_cod_data_source_block 6c
_cod_depositor_comments
;
The following automatic conversions were performed:

'_exptl_absorpt_correction_type' value 'Multi-scan' changed to
'multi-scan' according to
/home/saulius/struct/CIF-dictionaries/cif_core.dic dictionary named
'cif_core.dic' version 2.4.2 from 2011-04-26.

Automatic conversion script
Id: cif_fix_values 1891 2012-01-12 08:04:46Z andrius 
;
_cod_original_sg_symbol_H-M P21/n
_cod_database_code 7022727

loop_
_symmetry_equiv_pos_as_xyz
'x, y, z'
'-x+1/2, y+1/2, -z+1/2'
'-x, -y, -z'
'x-1/2, -y-1/2, z-1/2'

loop_
_atom_site_label
_atom_site_type_symbol
_atom_site_fract_x
_atom_site_fract_y
_atom_site_fract_z
_atom_site_U_iso_or_equiv
_atom_site_adp_type
_atom_site_occupancy
_atom_site_symmetry_multiplicity
_atom_site_calc_flag
_atom_site_refinement_flags
_atom_site_disorder_assembly
_atom_site_disorder_group
Ir1 Ir 0.008040(12) 0.230978(7) 0.265085(8) 0.01691(5) Uani 1 1 d . . .
C1 C 0.0060(4) 0.2664(2) 0.3541(3) 0.0304(10) Uani 1 1 d . . .
O1 O 0.0034(3) 0.2871(2) 0.40907(19) 0.0475(10) Uani 1 1 d . . .
Si1 Si -0.09752(9) 0.32015(5) 0.22556(6) 0.0194(2) Uani 1 1 d . . .
P1 P -0.14744(9) 0.17631(5) 0.22265(6) 0.0200(2) Uani 1 1 d . . .
P2 P 0.13544(9) 0.26845(5) 0.18700(5) 0.0186(2) Uani 1 1 d . . .
C2 C -0.1660(4) 0.3761(2) 0.2876(3) 0.0301(10) Uani 1 1 d . . .
H2 H -0.2226 0.4005 0.2607 0.036 Uiso 1 1 calc R . .
H2A H -0.2055 0.3502 0.3218 0.036 Uiso 1 1 calc R . .
C3 C -0.0931(5) 0.4232(3) 0.3281(3) 0.0475(14) Uani 1 1 d . . .
H3 H -0.0371 0.4002 0.3560 0.071 Uiso 1 1 calc R . .
H3A H -0.1388 0.4484 0.3588 0.071 Uiso 1 1 calc R . .
H3B H -0.0565 0.4513 0.2955 0.071 Uiso 1 1 calc R . .
C4 C -0.2184(3) 0.2906(2) 0.1694(2) 0.0216(8) Uani 1 1 d . . .
C5 C -0.2926(4) 0.3304(2) 0.1325(3) 0.0297(10) Uani 1 1 d . . .
H5 H -0.2829 0.3750 0.1352 0.036 Uiso 1 1 calc R . .
C6 C -0.3794(4) 0.3062(3) 0.0922(3) 0.0351(11) Uani 1 1 d . . .
H6 H -0.4272 0.3338 0.0665 0.042 Uiso 1 1 calc R . .
C7 C -0.3965(4) 0.2417(3) 0.0896(3) 0.0365(12) Uani 1 1 d . . .
H7 H -0.4556 0.2250 0.0616 0.044 Uiso 1 1 calc R . .
C8 C -0.3276(4) 0.2012(2) 0.1276(3) 0.0322(11) Uani 1 1 d . . .
H8 H -0.3415 0.1570 0.1274 0.039 Uiso 1 1 calc R . .
C9 C -0.2375(4) 0.2257(2) 0.1664(2) 0.0236(9) Uani 1 1 d . . .
C10 C -0.2502(3) 0.1551(2) 0.2879(2) 0.0250(9) Uani 1 1 d . . .
C11 C -0.2557(4) 0.1905(2) 0.3487(3) 0.0307(10) Uani 1 1 d . . .
H11 H -0.2039 0.2236 0.3573 0.037 Uiso 1 1 calc R . .
C12 C -0.3350(5) 0.1784(3) 0.3967(3) 0.0406(12) Uani 1 1 d . . .
H12 H -0.3373 0.2032 0.4379 0.049 Uiso 1 1 calc R . .
C13 C -0.4112(5) 0.1304(3) 0.3854(3) 0.0430(13) Uani 1 1 d . . .
H13 H -0.4648 0.1214 0.4190 0.052 Uiso 1 1 calc R . .
C14 C -0.4083(4) 0.0957(2) 0.3246(3) 0.0396(12) Uani 1 1 d . . .
H14 H -0.4610 0.0631 0.3159 0.047 Uiso 1 1 calc R . .
C15 C -0.3297(4) 0.1082(2) 0.2766(3) 0.0321(11) Uani 1 1 d . . .
H15 H -0.3294 0.0843 0.2348 0.039 Uiso 1 1 calc R . .
C16 C -0.1383(4) 0.1018(2) 0.1737(3) 0.0321(11) Uani 1 1 d . . .
C17 C -0.1261(4) 0.0443(2) 0.2093(4) 0.0454(15) Uani 1 1 d . . .
H17 H -0.1319 0.0431 0.2584 0.054 Uiso 1 1 calc R . .
C18 C -0.1053(5) -0.0112(3) 0.1727(5) 0.069(2) Uani 1 1 d . . .
H18 H -0.0969 -0.0500 0.1972 0.083 Uiso 1 1 calc R . .
C19 C -0.0969(6) -0.0104(4) 0.1026(6) 0.086(3) Uani 1 1 d . . .
H19 H -0.0818 -0.0483 0.0782 0.103 Uiso 1 1 calc R . .
C20 C -0.1104(6) 0.0457(4) 0.0670(5) 0.073(2) Uani 1 1 d . . .
H20 H -0.1049 0.0459 0.0179 0.088 Uiso 1 1 calc R . .
C21 C -0.1318(4) 0.1020(3) 0.1014(3) 0.0442(14) Uani 1 1 d . . .
H21 H -0.1419 0.1403 0.0760 0.053 Uiso 1 1 calc R . .
C22 C -0.0084(4) 0.3698(2) 0.1679(2) 0.0224(9) Uani 1 1 d . . .
C23 C -0.0399(4) 0.4293(2) 0.1391(2) 0.0264(9) Uani 1 1 d . . .
H23 H -0.1085 0.4475 0.1510 0.032 Uiso 1 1 calc R . .
C24 C 0.0273(4) 0.4611(2) 0.0944(3) 0.0320(11) Uani 1 1 d . . .
H24 H 0.0047 0.5009 0.0761 0.038 Uiso 1 1 calc R . .
C25 C 0.1276(5) 0.4355(2) 0.0760(3) 0.0351(11) Uani 1 1 d . . .
H25 H 0.1731 0.4574 0.0448 0.042 Uiso 1 1 calc R . .
C26 C 0.1611(4) 0.3775(2) 0.1034(3) 0.0305(10) Uani 1 1 d . . .
H26 H 0.2299 0.3598 0.0911 0.037 Uiso 1 1 calc R . .
C27 C 0.0937(4) 0.3454(2) 0.1492(2) 0.0223(9) Uani 1 1 d . . .
C28 C 0.1692(4) 0.2276(2) 0.1053(2) 0.0227(8) Uani 1 1 d . . .
C29 C 0.0805(4) 0.2002(2) 0.0694(3) 0.0307(10) Uani 1 1 d . . .
H29 H 0.0090 0.2020 0.0881 0.037 Uiso 1 1 calc R . .
C30 C 0.0949(5) 0.1699(2) 0.0060(3) 0.0381(12) Uani 1 1 d . . .
H30 H 0.0332 0.1518 -0.0185 0.046 Uiso 1 1 calc R . .
C31 C 0.1984(5) 0.1660(3) -0.0212(3) 0.0414(13) Uani 1 1 d . . .
H31 H 0.2086 0.1445 -0.0639 0.050 Uiso 1 1 calc R . .
C32 C 0.2871(5) 0.1934(3) 0.0138(3) 0.0407(12) Uani 1 1 d . . .
H32 H 0.3586 0.1909 -0.0051 0.049 Uiso 1 1 calc R . .
C33 C 0.2732(4) 0.2248(2) 0.0766(3) 0.0320(10) Uani 1 1 d . . .
H33 H 0.3348 0.2443 0.0999 0.038 Uiso 1 1 calc R . .
C34 C 0.2723(4) 0.2881(2) 0.2256(2) 0.0243(9) Uani 1 1 d . . .
C35 C 0.2900(4) 0.3472(3) 0.2552(3) 0.0360(11) Uani 1 1 d . . .
H35 H 0.2334 0.3782 0.2516 0.043 Uiso 1 1 calc R . .
C36 C 0.3892(5) 0.3617(3) 0.2900(3) 0.0497(15) Uani 1 1 d . . .
H36 H 0.3992 0.4019 0.3114 0.060 Uiso 1 1 calc R . .
C37 C 0.4731(5) 0.3175(3) 0.2934(3) 0.0503(16) Uani 1 1 d . . .
H37 H 0.5421 0.3280 0.3154 0.060 Uiso 1 1 calc R . .
C38 C 0.4572(4) 0.2583(3) 0.2651(3) 0.0419(13) Uani 1 1 d . . .
H38 H 0.5148 0.2277 0.2680 0.050 Uiso 1 1 calc R . .
C39 C 0.3563(4) 0.2434(2) 0.2320(3) 0.0307(10) Uani 1 1 d . . .
H39 H 0.3448 0.2021 0.2136 0.037 Uiso 1 1 calc R . .
C40 C 0.2114(4) 0.1617(2) 0.3818(2) 0.0270(10) Uani 1 1 d . . .
C41 C 0.2556(4) 0.2215(2) 0.3906(3) 0.0322(11) Uani 1 1 d . . .
H41 H 0.2331 0.2548 0.3601 0.039 Uiso 1 1 calc R . .
C42 C 0.3334(4) 0.2332(3) 0.4442(3) 0.0409(13) Uani 1 1 d . . .
H42 H 0.3641 0.2744 0.4498 0.049 Uiso 1 1 calc R . .
C43 C 0.3659(5) 0.1855(3) 0.4890(3) 0.0449(14) Uani 1 1 d . . .
H43 H 0.4189 0.1938 0.5253 0.054 Uiso 1 1 calc R . .
C44 C 0.3220(5) 0.1260(3) 0.4814(3) 0.0449(14) Uani 1 1 d . . .
H44 H 0.3446 0.0931 0.5124 0.054 Uiso 1 1 calc R . .
C45 C 0.2450(4) 0.1140(3) 0.4288(3) 0.0375(12) Uani 1 1 d . . .
H45 H 0.2142 0.0728 0.4242 0.045 Uiso 1 1 calc R . .
C46 C 0.0330(4) 0.0807(2) 0.3515(3) 0.0318(11) Uani 1 1 d . . .
C47 C -0.0448(4) 0.0989(2) 0.3991(3) 0.0350(11) Uani 1 1 d . . .
H47 H -0.0566 0.1425 0.4080 0.042 Uiso 1 1 calc R . .
C48 C -0.1052(5) 0.0537(3) 0.4337(3) 0.0518(15) Uani 1 1 d . . .
H48 H -0.1581 0.0663 0.4664 0.062 Uiso 1 1 calc R . .
C49 C -0.0878(6) -0.0101(3) 0.4201(4) 0.0570(18) Uani 1 1 d . . .
H49 H -0.1295 -0.0411 0.4435 0.068 Uiso 1 1 calc R . .
C50 C -0.0118(6) -0.0288(3) 0.3738(3) 0.0527(16) Uani 1 1 d . . .
H50 H -0.0006 -0.0725 0.3652 0.063 Uiso 1 1 calc R . .
C51 C 0.0499(5) 0.0164(2) 0.3388(3) 0.0427(13) Uani 1 1 d . . .
H51 H 0.1032 0.0033 0.3066 0.051 Uiso 1 1 calc R . .
C52 C 0.1954(4) 0.0976(2) 0.2499(2) 0.0283(10) Uani 1 1 d . . .
C53 C 0.1516(4) 0.0861(2) 0.1837(2) 0.0296(10) Uani 1 1 d . A .
H53 H 0.0843 0.1067 0.1708 0.05(5) Uiso 0.692(10) 1 calc PR A 1
H53B H 0.0814 0.1007 0.1670 0.00(5) Uiso 0.308(10) 1 calc PR A 2
P3 P 0.11268(9) 0.14377(5) 0.30956(6) 0.0219(2) Uani 1 1 d . A .
C54 C 0.1976(11) 0.0476(11) 0.1357(9) 0.038(2) Uani 0.692(10) 1 d P A 1
H54 H 0.1684 0.0437 0.0894 0.046 Uiso 0.692(10) 1 calc PR A 1
C55 C 0.2962(11) 0.0123(6) 0.1611(7) 0.056(3) Uani 0.692(10) 1 d P A 1
H55 H 0.3314 -0.0164 0.1309 0.067 Uiso 0.692(10) 1 calc PR A 1
C56 C 0.3376(8) 0.0204(5) 0.2279(5) 0.050(2) Uani 0.692(10) 1 d P A 1
H56 H 0.4006 -0.0030 0.2436 0.060 Uiso 0.692(10) 1 calc PR A 1
C57 C 0.2880(9) 0.0627(5) 0.2725(6) 0.043(3) Uani 0.692(10) 1 d P A 1
H57 H 0.3170 0.0679 0.3186 0.051 Uiso 0.692(10) 1 calc PR A 1
C54B C 0.225(3) 0.050(3) 0.144(3) 0.038(2) Uani 0.308(10) 1 d P A 2
H54B H 0.1899 0.0293 0.1055 0.046 Uiso 0.308(10) 1 calc PR A 2
C55B C 0.322(3) 0.0394(14) 0.1492(18) 0.056(3) Uani 0.308(10) 1 d P A 2
H55B H 0.3618 0.0205 0.1128 0.067 Uiso 0.308(10) 1 calc PR A 2
C56B C 0.3726(19) 0.0570(12) 0.2114(12) 0.050(2) Uani 0.308(10) 1 d P A 2
H56B H 0.4485 0.0478 0.2209 0.060 Uiso 0.308(10) 1 calc PR A 2
C57B C 0.311(2) 0.0879(13) 0.2596(15) 0.043(3) Uani 0.308(10) 1 d P A 2
H57B H 0.3472 0.1034 0.3007 0.051 Uiso 0.308(10) 1 calc PR A 2
O2 O 0.0473(6) 0.4834(5) 0.4795(4) 0.116(4) Uani 0.50 1 d P . .
C58 C 0.0812(11) 0.4259(6) 0.5097(7) 0.140(6) Uani 0.50 1 d P . .
H58 H 0.0168 0.3973 0.5135 0.168 Uiso 0.50 1 calc PR . .
H58B H 0.1129 0.4335 0.5570 0.168 Uiso 0.50 1 calc PR . .
C59 C 0.1828(13) 0.3898(8) 0.4567(9) 0.068(4) Uani 0.50 1 d P . .
H59 H 0.1523 0.3846 0.4093 0.102 Uiso 0.50 1 calc PR . .
H59A H 0.2029 0.3482 0.4759 0.102 Uiso 0.50 1 calc PR . .
H59B H 0.2486 0.4168 0.4560 0.102 Uiso 0.50 1 calc PR . .
C60 C 0.0473(6) 0.4834(5) 0.4795(4) 0.116(4) Uani 0.50 1 d P . .
H60 H 0.0207 0.4756 0.4310 0.139 Uiso 0.50 1 calc PR . .
H60A H 0.1116 0.5123 0.4779 0.139 Uiso 0.50 1 calc PR . .
C61 C 0.0812(11) 0.4259(6) 0.5097(7) 0.140(6) Uani 0.50 1 d P . .
H61 H 0.1594 0.4186 0.5007 0.209 Uiso 0.50 1 calc PR . .
H61A H 0.0368 0.3913 0.4895 0.209 Uiso 0.50 1 calc PR . .
H61B H 0.0709 0.4275 0.5600 0.209 Uiso 0.50 1 calc PR . .

loop_
_atom_site_aniso_label
_atom_site_aniso_U_11
_atom_site_aniso_U_22
_atom_site_aniso_U_33
_atom_site_aniso_U_23
_atom_site_aniso_U_13
_atom_site_aniso_U_12
Ir1 0.01376(8) 0.01879(8) 0.01835(8) -0.00118(6) 0.00294(5) -0.00084(6)
C1 0.028(2) 0.031(2) 0.032(3) -0.002(2) 0.001(2) 0.000(2)
O1 0.047(2) 0.070(3) 0.0256(19) -0.0189(18) 0.0039(17) 0.013(2)
Si1 0.0173(5) 0.0193(5) 0.0217(6) -0.0028(4) 0.0023(4) 0.0002(4)
P1 0.0158(5) 0.0185(5) 0.0260(5) -0.0028(4) 0.0024(4) -0.0013(4)
P2 0.0157(5) 0.0212(5) 0.0192(5) -0.0001(4) 0.0040(4) 0.0002(4)
C2 0.030(2) 0.029(2) 0.032(3) -0.0077(19) 0.003(2) 0.0030(19)
C3 0.052(4) 0.042(3) 0.049(3) -0.020(3) 0.000(3) -0.001(3)
C4 0.018(2) 0.027(2) 0.020(2) -0.0015(16) 0.0041(16) 0.0011(16)
C5 0.026(2) 0.026(2) 0.037(3) -0.0002(19) -0.004(2) 0.0026(18)
C6 0.025(2) 0.043(3) 0.037(3) 0.003(2) -0.006(2) 0.004(2)
C7 0.025(2) 0.048(3) 0.036(3) -0.007(2) -0.009(2) 0.001(2)
C8 0.029(2) 0.033(2) 0.034(3) -0.007(2) -0.003(2) -0.004(2)
C9 0.020(2) 0.029(2) 0.021(2) -0.0031(17) 0.0007(17) 0.0012(18)
C10 0.017(2) 0.023(2) 0.035(2) 0.0019(18) 0.0037(18) 0.0003(17)
C11 0.029(2) 0.026(2) 0.038(3) -0.002(2) 0.009(2) -0.0044(19)
C12 0.037(3) 0.039(3) 0.046(3) -0.006(2) 0.017(2) -0.003(2)
C13 0.038(3) 0.041(3) 0.052(3) 0.007(3) 0.021(3) -0.004(2)
C14 0.028(3) 0.033(3) 0.058(4) 0.006(2) 0.014(2) -0.009(2)
C15 0.024(2) 0.031(2) 0.041(3) -0.001(2) 0.005(2) -0.0076(19)
C16 0.018(2) 0.028(2) 0.050(3) -0.016(2) 0.004(2) -0.0033(18)
C17 0.029(3) 0.023(2) 0.084(5) -0.010(3) 0.003(3) 0.002(2)
C18 0.035(3) 0.028(3) 0.145(8) -0.025(4) 0.023(4) -0.003(2)
C19 0.050(4) 0.046(4) 0.163(10) -0.061(5) 0.041(5) -0.015(3)
C20 0.051(4) 0.080(5) 0.090(6) -0.059(5) 0.028(4) -0.022(4)
C21 0.031(3) 0.053(3) 0.049(3) -0.026(3) 0.013(2) -0.016(2)
C22 0.024(2) 0.022(2) 0.022(2) -0.0036(16) -0.0004(17) -0.0029(17)
C23 0.026(2) 0.024(2) 0.029(2) -0.0040(18) -0.0003(19) 0.0006(18)
C24 0.044(3) 0.022(2) 0.030(2) 0.0032(18) -0.001(2) -0.001(2)
C25 0.047(3) 0.026(2) 0.032(3) 0.004(2) 0.010(2) -0.005(2)
C26 0.029(2) 0.031(2) 0.032(3) 0.0023(19) 0.014(2) -0.003(2)
C27 0.019(2) 0.023(2) 0.025(2) 0.0016(17) 0.0010(17) -0.0004(16)
C28 0.024(2) 0.023(2) 0.021(2) 0.0003(17) 0.0059(17) 0.0044(18)
C29 0.031(2) 0.032(2) 0.030(2) -0.001(2) 0.007(2) -0.002(2)
C30 0.048(3) 0.038(3) 0.029(3) -0.010(2) 0.004(2) -0.006(2)
C31 0.057(4) 0.038(3) 0.029(3) -0.006(2) 0.012(2) 0.005(3)
C32 0.040(3) 0.050(3) 0.033(3) -0.004(2) 0.019(2) 0.008(3)
C33 0.026(2) 0.043(3) 0.028(2) -0.002(2) 0.0111(19) 0.000(2)
C34 0.021(2) 0.031(2) 0.021(2) 0.0036(17) 0.0019(17) -0.0033(17)
C35 0.031(3) 0.037(3) 0.040(3) 0.002(2) -0.004(2) -0.005(2)
C36 0.041(3) 0.047(3) 0.060(4) -0.002(3) -0.010(3) -0.018(3)
C37 0.028(3) 0.065(4) 0.056(4) 0.008(3) -0.012(3) -0.016(3)
C38 0.021(2) 0.064(4) 0.040(3) 0.013(3) -0.001(2) 0.003(2)
C39 0.027(2) 0.037(3) 0.029(2) 0.005(2) 0.0038(19) 0.000(2)
C40 0.019(2) 0.039(3) 0.022(2) 0.0027(19) 0.0016(17) 0.0018(19)
C41 0.027(2) 0.042(3) 0.028(2) 0.001(2) 0.001(2) -0.003(2)
C42 0.031(3) 0.060(3) 0.032(3) -0.006(3) 0.002(2) -0.009(3)
C43 0.031(3) 0.078(4) 0.026(3) -0.005(3) -0.006(2) 0.002(3)
C44 0.040(3) 0.064(4) 0.030(3) 0.010(3) -0.002(2) 0.012(3)
C45 0.034(3) 0.047(3) 0.032(3) 0.006(2) 0.000(2) 0.008(2)
C46 0.031(3) 0.031(2) 0.034(3) 0.010(2) -0.002(2) -0.002(2)
C47 0.032(3) 0.036(3) 0.037(3) 0.010(2) 0.007(2) -0.003(2)
C48 0.040(3) 0.063(4) 0.053(4) 0.014(3) 0.008(3) -0.011(3)
C49 0.062(4) 0.052(4) 0.056(4) 0.024(3) -0.002(3) -0.029(3)
C50 0.074(5) 0.029(3) 0.055(4) 0.013(3) -0.002(3) -0.013(3)
C51 0.052(3) 0.031(3) 0.046(3) 0.007(2) 0.006(3) -0.002(2)
C52 0.024(2) 0.034(2) 0.027(2) -0.0007(19) 0.0023(19) 0.0069(19)
C53 0.026(2) 0.036(2) 0.027(2) 0.0050(19) 0.0044(19) 0.003(2)
P3 0.0199(5) 0.0242(5) 0.0218(5) 0.0027(4) 0.0019(4) 0.0026(4)
C54 0.026(8) 0.059(4) 0.029(6) -0.012(4) -0.012(5) 0.014(7)
C55 0.052(7) 0.068(9) 0.049(6) -0.015(6) 0.013(5) 0.027(7)
C56 0.039(5) 0.062(6) 0.049(5) -0.012(5) -0.001(4) 0.029(4)
C57 0.034(5) 0.059(8) 0.034(5) -0.002(5) -0.002(4) 0.023(5)
C54B 0.026(8) 0.059(4) 0.029(6) -0.012(4) -0.012(5) 0.014(7)
C55B 0.052(7) 0.068(9) 0.049(6) -0.015(6) 0.013(5) 0.027(7)
C56B 0.039(5) 0.062(6) 0.049(5) -0.012(5) -0.001(4) 0.029(4)
C57B 0.034(5) 0.059(8) 0.034(5) -0.002(5) -0.002(4) 0.023(5)
O2 0.083(5) 0.176(9) 0.086(6) 0.077(6) -0.028(4) -0.049(6)
C58 0.149(11) 0.130(10) 0.135(10) 0.083(8) -0.068(9) -0.044(8)
C59 0.056(9) 0.072(10) 0.076(10) -0.005(8) -0.002(8) 0.015(8)
C60 0.083(5) 0.176(9) 0.086(6) 0.077(6) -0.028(4) -0.049(6)
C61 0.149(11) 0.130(10) 0.135(10) 0.083(8) -0.068(9) -0.044(8)

loop_
_atom_type_symbol
_atom_type_description
_atom_type_scat_dispersion_real
_atom_type_scat_dispersion_imag
_atom_type_scat_source
C C 0.0033 0.0016 'International Tables Vol C Tables 4.2.6.8 and 6.1.1.4'
H H 0.0000 0.0000 'International Tables Vol C Tables 4.2.6.8 and 6.1.1.4'
O O 0.0106 0.0060 'International Tables Vol C Tables 4.2.6.8 and 6.1.1.4'
Si Si 0.0817 0.0704 'International Tables Vol C Tables 4.2.6.8 and 6.1.1.4'
P P 0.1023 0.0942 'International Tables Vol C Tables 4.2.6.8 and 6.1.1.4'
Ir Ir -1.4442 7.9887 'International Tables Vol C Tables 4.2.6.8 and 6.1.1.4'

loop_
_geom_angle_atom_site_label_1
_geom_angle_atom_site_label_2
_geom_angle_atom_site_label_3
_geom_angle
_geom_angle_site_symmetry_3
C1 Ir1 P2 118.99(16) .
C1 Ir1 P1 118.93(15) .
P2 Ir1 P1 119.10(4) .
C1 Ir1 P3 90.19(15) .
P2 Ir1 P3 98.02(4) .
P1 Ir1 P3 98.99(4) .
C1 Ir1 Si1 87.30(15) .
P2 Ir1 Si1 83.38(4) .
P1 Ir1 Si1 82.07(4) .
P3 Ir1 Si1 177.48(4) .
O1 C1 Ir1 178.6(5) .
C22 Si1 C2 107.1(2) .
C22 Si1 C4 106.96(19) .
C2 Si1 C4 102.7(2) .
C22 Si1 Ir1 108.39(14) .
C2 Si1 Ir1 122.22(16) .
C4 Si1 Ir1 108.49(14) .
C9 P1 C16 103.2(2) .
C9 P1 C10 97.9(2) .
C16 P1 C10 101.1(2) .
C9 P1 Ir1 112.41(15) .
C16 P1 Ir1 122.80(15) .
C10 P1 Ir1 115.77(15) .
C34 P2 C27 101.1(2) .
C34 P2 C28 103.1(2) .
C27 P2 C28 98.1(2) .
C34 P2 Ir1 114.97(15) .
C27 P2 Ir1 112.07(15) .
C28 P2 Ir1 124.04(15) .
C3 C2 Si1 118.1(4) .
C3 C2 H2 107.8 .
Si1 C2 H2 107.8 .
C3 C2 H2A 107.8 .
Si1 C2 H2A 107.8 .
H2 C2 H2A 107.1 .
C2 C3 H3 109.5 .
C2 C3 H3A 109.5 .
H3 C3 H3A 109.5 .
C2 C3 H3B 109.5 .
H3 C3 H3B 109.5 .
H3A C3 H3B 109.5 .
C9 C4 C5 117.8(4) .
C9 C4 Si1 118.1(3) .
C5 C4 Si1 124.0(3) .
C6 C5 C4 121.5(4) .
C6 C5 H5 119.3 .
C4 C5 H5 119.3 .
C7 C6 C5 119.8(4) .
C7 C6 H6 120.1 .
C5 C6 H6 120.1 .
C6 C7 C8 120.2(4) .
C6 C7 H7 119.9 .
C8 C7 H7 119.9 .
C7 C8 C9 119.8(5) .
C7 C8 H8 120.1 .
C9 C8 H8 120.1 .
C4 C9 C8 120.8(4) .
C4 C9 P1 116.2(3) .
C8 C9 P1 122.7(4) .
C11 C10 C15 117.5(4) .
C11 C10 P1 119.5(3) .
C15 C10 P1 122.8(4) .
C12 C11 C10 121.2(5) .
C12 C11 H11 119.4 .
C10 C11 H11 119.4 .
C11 C12 C13 120.4(5) .
C11 C12 H12 119.8 .
C13 C12 H12 119.8 .
C14 C13 C12 119.1(5) .
C14 C13 H13 120.5 .
C12 C13 H13 120.5 .
C15 C14 C13 120.4(5) .
C15 C14 H14 119.8 .
C13 C14 H14 119.8 .
C14 C15 C10 121.4(5) .
C14 C15 H15 119.3 .
C10 C15 H15 119.3 .
C21 C16 C17 118.9(5) .
C21 C16 P1 120.8(4) .
C17 C16 P1 119.9(4) .
C18 C17 C16 120.0(7) .
C18 C17 H17 120.0 .
C16 C17 H17 120.0 .
C19 C18 C17 120.8(7) .
C19 C18 H18 119.6 .
C17 C18 H18 119.6 .
C18 C19 C20 119.7(6) .
C18 C19 H19 120.2 .
C20 C19 H19 120.2 .
C19 C20 C21 121.4(8) .
C19 C20 H20 119.3 .
C21 C20 H20 119.3 .
C20 C21 C16 119.2(7) .
C20 C21 H21 120.4 .
C16 C21 H21 120.4 .
C27 C22 C23 117.1(4) .
C27 C22 Si1 118.2(3) .
C23 C22 Si1 124.7(3) .
C24 C23 C22 121.2(4) .
C24 C23 H23 119.4 .
C22 C23 H23 119.4 .
C23 C24 C25 120.6(4) .
C23 C24 H24 119.7 .
C25 C24 H24 119.7 .
C24 C25 C26 119.7(5) .
C24 C25 H25 120.2 .
C26 C25 H25 120.2 .
C25 C26 C27 119.9(5) .
C25 C26 H26 120.0 .
C27 C26 H26 120.0 .
C26 C27 C22 121.5(4) .
C26 C27 P2 121.3(3) .
C22 C27 P2 117.2(3) .
C29 C28 C33 118.6(4) .
C29 C28 P2 115.5(3) .
C33 C28 P2 125.8(4) .
C28 C29 C30 120.8(5) .
C28 C29 H29 119.6 .
C30 C29 H29 119.6 .
C31 C30 C29 120.1(5) .
C31 C30 H30 119.9 .
C29 C30 H30 119.9 .
C30 C31 C32 119.7(5) .
C30 C31 H31 120.2 .
C32 C31 H31 120.2 .
C31 C32 C33 120.6(5) .
C31 C32 H32 119.7 .
C33 C32 H32 119.7 .
C28 C33 C32 120.1(5) .
C28 C33 H33 120.0 .
C32 C33 H33 120.0 .
C35 C34 C39 118.3(4) .
C35 C34 P2 119.6(4) .
C39 C34 P2 121.9(4) .
C34 C35 C36 121.1(5) .
C34 C35 H35 119.5 .
C36 C35 H35 119.5 .
C37 C36 C35 119.7(6) .
C37 C36 H36 120.1 .
C35 C36 H36 120.1 .
C38 C37 C36 120.3(5) .
C38 C37 H37 119.9 .
C36 C37 H37 119.9 .
C37 C38 C39 119.7(5) .
C37 C38 H38 120.2 .
C39 C38 H38 120.2 .
C34 C39 C38 120.9(5) .
C34 C39 H39 119.6 .
C38 C39 H39 119.6 .
C41 C40 C45 118.4(4) .
C41 C40 P3 121.4(4) .
C45 C40 P3 120.3(4) .
C40 C41 C42 120.1(5) .
C40 C41 H41 119.9 .
C42 C41 H41 119.9 .
C43 C42 C41 120.4(5) .
C43 C42 H42 119.8 .
C41 C42 H42 119.8 .
C44 C43 C42 120.3(5) .
C44 C43 H43 119.9 .
C42 C43 H43 119.9 .
C43 C44 C45 119.9(5) .
C43 C44 H44 120.1 .
C45 C44 H44 120.1 .
C44 C45 C40 121.0(5) .
C44 C45 H45 119.5 .
C40 C45 H45 119.5 .
C47 C46 C51 119.3(5) .
C47 C46 P3 117.7(4) .
C51 C46 P3 123.0(4) .
C48 C47 C46 120.5(5) .
C48 C47 H47 119.8 .
C46 C47 H47 119.8 .
C47 C48 C49 119.4(6) .
C47 C48 H48 120.3 .
C49 C48 H48 120.3 .
C50 C49 C48 120.9(6) .
C50 C49 H49 119.5 .
C48 C49 H49 119.5 .
C49 C50 C51 120.1(6) .
C49 C50 H50 120.0 .
C51 C50 H50 120.0 .
C50 C51 C46 119.8(6) .
C50 C51 H51 120.1 .
C46 C51 H51 120.1 .
C53 C52 C57 118.2(6) .
C53 C52 C57B 116.2(12) .
C57 C52 C57B 26.9(9) .
C53 C52 P3 118.0(3) .
C57 C52 P3 122.4(5) .
C57B C52 P3 123.5(13) .
C54 C53 C52 125.1(6) .
C54 C53 C54B 15.2(15) .
C52 C53 C54B 111.1(14) .
C54 C53 H53 117.4 .
C52 C53 H53 117.4 .
C54B C53 H53 131.0 .
C54 C53 H53B 110.2 .
C52 C53 H53B 124.4 .
C54B C53 H53B 124.4 .
H53 C53 H53B 9.0 .
C52 P3 C40 103.2(2) .
C52 P3 C46 101.2(2) .
C40 P3 C46 98.9(2) .
C52 P3 Ir1 118.89(15) .
C40 P3 Ir1 115.87(16) .
C46 P3 Ir1 115.88(16) .
C53 C54 C55 114.8(11) .
C53 C54 H54 122.6 .
C55 C54 H54 122.6 .
C56 C55 C54 120.8(11) .
C56 C55 H55 119.6 .
C54 C55 H55 119.6 .
C55 C56 C57 120.5(9) .
C55 C56 H56 119.8 .
C57 C56 H56 119.8 .
C56 C57 C52 120.3(9) .
C56 C57 H57 119.9 .
C52 C57 H57 119.9 .
C55B C54B C53 134(4) .
C55B C54B H54B 113.2 .
C53 C54B H54B 113.2 .
C54B C55B C56B 115(4) .
C54B C55B H55B 122.4 .
C56B C55B H55B 122.4 .
C57B C56B C55B 119(2) .
C57B C56B H56B 120.6 .
C55B C56B H56B 120.6 .
C56B C57B C52 122(2) .
C56B C57B H57B 118.9 .
C52 C57B H57B 118.9 .
C58 O2 C60 112.6(10) 3_566
O2 C58 C59 109.2(10) .
O2 C58 H58 109.8 .
C59 C58 H58 109.8 .
O2 C58 H58B 109.8 .
C59 C58 H58B 109.8 .
H58 C58 H58B 108.3 .
C58 C59 H59 109.5 .
C58 C59 H59A 109.5 .
H59 C59 H59A 109.5 .
C58 C59 H59B 109.5 .
H59 C59 H59B 109.5 .
H59A C59 H59B 109.5 .

loop_
_geom_bond_atom_site_label_1
_geom_bond_atom_site_label_2
_geom_bond_distance
_geom_bond_site_symmetry_2
Ir1 C1 1.871(5) .
Ir1 P2 2.3273(11) .
Ir1 P1 2.3327(11) .
Ir1 P3 2.3793(11) .
Ir1 Si1 2.3868(12) .
C1 O1 1.146(6) .
Si1 C22 1.891(5) .
Si1 C2 1.892(5) .
Si1 C4 1.897(4) .
P1 C9 1.836(4) .
P1 C16 1.840(5) .
P1 C10 1.851(5) .
P2 C34 1.841(4) .
P2 C27 1.844(4) .
P2 C28 1.851(4) .
C2 C3 1.527(7) .
C2 H2 0.9900 .
C2 H2A 0.9900 .
C3 H3 0.9800 .
C3 H3A 0.9800 .
C3 H3B 0.9800 .
C4 C9 1.392(6) .
C4 C5 1.406(6) .
C5 C6 1.384(6) .
C5 H5 0.9500 .
C6 C7 1.378(7) .
C6 H6 0.9500 .
C7 C8 1.388(7) .
C7 H7 0.9500 .
C8 C9 1.400(6) .
C8 H8 0.9500 .
C10 C11 1.394(7) .
C10 C15 1.394(6) .
C11 C12 1.377(7) .
C11 H11 0.9500 .
C12 C13 1.385(8) .
C12 H12 0.9500 .
C13 C14 1.383(8) .
C13 H13 0.9500 .
C14 C15 1.374(7) .
C14 H14 0.9500 .
C15 H15 0.9500 .
C16 C21 1.397(8) .
C16 C17 1.399(8) .
C17 C18 1.395(8) .
C17 H17 0.9500 .
C18 C19 1.357(13) .
C18 H18 0.9500 .
C19 C20 1.375(13) .
C19 H19 0.9500 .
C20 C21 1.391(8) .
C20 H20 0.9500 .
C21 H21 0.9500 .
C22 C27 1.397(6) .
C22 C23 1.419(6) .
C23 C24 1.379(7) .
C23 H23 0.9500 .
C24 C25 1.385(7) .
C24 H24 0.9500 .
C25 C26 1.388(7) .
C25 H25 0.9500 .
C26 C27 1.397(6) .
C26 H26 0.9500 .
C28 C29 1.385(6) .
C28 C33 1.393(6) .
C29 C30 1.394(7) .
C29 H29 0.9500 .
C30 C31 1.375(8) .
C30 H30 0.9500 .
C31 C32 1.377(8) .
C31 H31 0.9500 .
C32 C33 1.395(7) .
C32 H32 0.9500 .
C33 H33 0.9500 .
C34 C35 1.386(7) .
C34 C39 1.390(7) .
C35 C36 1.391(7) .
C35 H35 0.9500 .
C36 C37 1.380(9) .
C36 H36 0.9500 .
C37 C38 1.376(9) .
C37 H37 0.9500 .
C38 C39 1.395(7) .
C38 H38 0.9500 .
C39 H39 0.9500 .
C40 C41 1.380(7) .
C40 C45 1.407(7) .
C40 P3 1.843(4) .
C41 C42 1.396(7) .
C41 H41 0.9500 .
C42 C43 1.375(8) .
C42 H42 0.9500 .
C43 C44 1.370(9) .
C43 H43 0.9500 .
C44 C45 1.377(7) .
C44 H44 0.9500 .
C45 H45 0.9500 .
C46 C47 1.389(8) .
C46 C51 1.398(7) .
C46 P3 1.845(5) .
C47 C48 1.386(7) .
C47 H47 0.9500 .
C48 C49 1.391(10) .
C48 H48 0.9500 .
C49 C50 1.361(10) .
C49 H49 0.9500 .
C50 C51 1.397(8) .
C50 H50 0.9500 .
C51 H51 0.9500 .
C52 C53 1.385(6) .
C52 C57 1.398(11) .
C52 C57B 1.42(3) .
C52 P3 1.830(5) .
C53 C54 1.37(2) .
C53 C54B 1.42(5) .
C53 H53 0.9500 .
C53 H53B 0.9500 .
C54 C55 1.476(19) .
C54 H54 0.9500 .
C55 C56 1.376(16) .
C55 H55 0.9500 .
C56 C57 1.389(14) .
C56 H56 0.9500 .
C57 H57 0.9500 .
C54B C55B 1.20(5) .
C54B H54B 0.9500 .
C55B C56B 1.38(4) .
C55B H55B 0.9500 .
C56B C57B 1.37(4) .
C56B H56B 0.9500 .
C57B H57B 0.9500 .
O2 C58 1.404(13) .
O2 C60 1.58(2) 3_566
C58 C59 1.79(2) .
C58 H58 0.9900 .
C58 H58B 0.9900 .
C59 H59 0.9800 .
C59 H59A 0.9800 .
C59 H59B 0.9800 .

loop_
_geom_torsion_atom_site_label_1
_geom_torsion_atom_site_label_2
_geom_torsion_atom_site_label_3
_geom_torsion_atom_site_label_4
_geom_torsion
_geom_torsion_site_symmetry_1
P2 Ir1 C1 O1 -165(21) .
P1 Ir1 C1 O1 34(21) .
P3 Ir1 C1 O1 -66(21) .
Si1 Ir1 C1 O1 114(21) .
C1 Ir1 Si1 C22 112.1(2) .
P2 Ir1 Si1 C22 -7.54(14) .
P1 Ir1 Si1 C22 -128.24(14) .
P3 Ir1 Si1 C22 116.6(9) .
C1 Ir1 Si1 C2 -13.1(2) .
P2 Ir1 Si1 C2 -132.75(19) .
P1 Ir1 Si1 C2 106.56(19) .
P3 Ir1 Si1 C2 -8.6(9) .
C1 Ir1 Si1 C4 -132.1(2) .
P2 Ir1 Si1 C4 108.27(15) .
P1 Ir1 Si1 C4 -12.43(15) .
P3 Ir1 Si1 C4 -127.6(9) .
C1 Ir1 P1 C9 97.3(2) .
P2 Ir1 P1 C9 -63.01(16) .
P3 Ir1 P1 C9 -167.48(16) .
Si1 Ir1 P1 C9 14.83(16) .
C1 Ir1 P1 C16 -138.6(3) .
P2 Ir1 P1 C16 61.1(2) .
P3 Ir1 P1 C16 -43.4(2) .
Si1 Ir1 P1 C16 138.9(2) .
C1 Ir1 P1 C10 -14.1(2) .
P2 Ir1 P1 C10 -174.42(15) .
P3 Ir1 P1 C10 81.11(16) .
Si1 Ir1 P1 C10 -96.59(16) .
C1 Ir1 P2 C34 37.9(2) .
P1 Ir1 P2 C34 -161.84(17) .
P3 Ir1 P2 C34 -56.82(17) .
Si1 Ir1 P2 C34 121.08(17) .
C1 Ir1 P2 C27 -76.8(2) .
P1 Ir1 P2 C27 83.48(15) .
P3 Ir1 P2 C27 -171.50(15) .
Si1 Ir1 P2 C27 6.40(15) .
C1 Ir1 P2 C28 166.0(2) .
P1 Ir1 P2 C28 -33.73(17) .
P3 Ir1 P2 C28 71.29(17) .
Si1 Ir1 P2 C28 -110.81(17) .
C22 Si1 C2 C3 -50.8(5) .
C4 Si1 C2 C3 -163.3(4) .
Ir1 Si1 C2 C3 74.9(5) .
C22 Si1 C4 C9 124.8(4) .
C2 Si1 C4 C9 -122.5(4) .
Ir1 Si1 C4 C9 8.1(4) .
C22 Si1 C4 C5 -57.6(4) .
C2 Si1 C4 C5 55.0(4) .
Ir1 Si1 C4 C5 -174.3(4) .
C9 C4 C5 C6 -2.5(7) .
Si1 C4 C5 C6 180.0(4) .
C4 C5 C6 C7 2.1(8) .
C5 C6 C7 C8 0.6(8) .
C6 C7 C8 C9 -2.9(8) .
C5 C4 C9 C8 0.2(7) .
Si1 C4 C9 C8 177.9(4) .
C5 C4 C9 P1 -173.7(4) .
Si1 C4 C9 P1 4.0(5) .
C7 C8 C9 C4 2.4(7) .
C7 C8 C9 P1 175.9(4) .
C16 P1 C9 C4 -149.3(4) .
C10 P1 C9 C4 107.2(4) .
Ir1 P1 C9 C4 -14.9(4) .
C16 P1 C9 C8 36.9(5) .
C10 P1 C9 C8 -66.5(4) .
Ir1 P1 C9 C8 171.3(4) .
C9 P1 C10 C11 -95.2(4) .
C16 P1 C10 C11 159.5(4) .
Ir1 P1 C10 C11 24.4(4) .
C9 P1 C10 C15 79.3(4) .
C16 P1 C10 C15 -26.0(4) .
Ir1 P1 C10 C15 -161.1(3) .
C15 C10 C11 C12 1.6(7) .
P1 C10 C11 C12 176.4(4) .
C10 C11 C12 C13 0.1(8) .
C11 C12 C13 C14 -1.5(9) .
C12 C13 C14 C15 1.0(9) .
C13 C14 C15 C10 0.8(8) .
C11 C10 C15 C14 -2.1(7) .
P1 C10 C15 C14 -176.7(4) .
C9 P1 C16 C21 38.3(5) .
C10 P1 C16 C21 139.3(4) .
Ir1 P1 C16 C21 -89.8(4) .
C9 P1 C16 C17 -148.5(4) .
C10 P1 C16 C17 -47.4(4) .
Ir1 P1 C16 C17 83.4(4) .
C21 C16 C17 C18 1.4(8) .
P1 C16 C17 C18 -172.0(4) .
C16 C17 C18 C19 -0.1(9) .
C17 C18 C19 C20 -0.8(11) .
C18 C19 C20 C21 0.4(11) .
C19 C20 C21 C16 0.9(10) .
C17 C16 C21 C20 -1.7(8) .
P1 C16 C21 C20 171.6(4) .
C2 Si1 C22 C27 142.0(3) .
C4 Si1 C22 C27 -108.4(3) .
Ir1 Si1 C22 C27 8.4(4) .
C2 Si1 C22 C23 -41.1(4) .
C4 Si1 C22 C23 68.4(4) .
Ir1 Si1 C22 C23 -174.8(3) .
C27 C22 C23 C24 0.4(6) .
Si1 C22 C23 C24 -176.4(3) .
C22 C23 C24 C25 0.4(7) .
C23 C24 C25 C26 -0.7(8) .
C24 C25 C26 C27 0.2(8) .
C25 C26 C27 C22 0.7(7) .
C25 C26 C27 P2 -179.8(4) .
C23 C22 C27 C26 -1.0(6) .
Si1 C22 C27 C26 176.1(3) .
C23 C22 C27 P2 179.5(3) .
Si1 C22 C27 P2 -3.4(5) .
C34 P2 C27 C26 54.1(4) .
C28 P2 C27 C26 -51.0(4) .
Ir1 P2 C27 C26 177.1(3) .
C34 P2 C27 C22 -126.3(3) .
C28 P2 C27 C22 128.5(3) .
Ir1 P2 C27 C22 -3.4(4) .
C34 P2 C28 C29 172.1(3) .
C27 P2 C28 C29 -84.5(4) .
Ir1 P2 C28 C29 39.2(4) .
C34 P2 C28 C33 -10.7(5) .
C27 P2 C28 C33 92.8(4) .
Ir1 P2 C28 C33 -143.6(4) .
C33 C28 C29 C30 0.5(7) .
P2 C28 C29 C30 177.9(4) .
C28 C29 C30 C31 1.1(8) .
C29 C30 C31 C32 -1.4(8) .
C30 C31 C32 C33 0.3(8) .
C29 C28 C33 C32 -1.6(7) .
P2 C28 C33 C32 -178.7(4) .
C31 C32 C33 C28 1.2(8) .
C27 P2 C34 C35 36.0(4) .
C28 P2 C34 C35 137.2(4) .
Ir1 P2 C34 C35 -84.9(4) .
C27 P2 C34 C39 -150.0(4) .
C28 P2 C34 C39 -48.9(4) .
Ir1 P2 C34 C39 89.1(4) .
C39 C34 C35 C36 0.4(8) .
P2 C34 C35 C36 174.5(4) .
C34 C35 C36 C37 2.1(9) .
C35 C36 C37 C38 -2.7(10) .
C36 C37 C38 C39 0.8(9) .
C35 C34 C39 C38 -2.3(7) .
P2 C34 C39 C38 -176.3(4) .
C37 C38 C39 C34 1.7(8) .
C45 C40 C41 C42 1.3(8) .
P3 C40 C41 C42 -177.6(4) .
C40 C41 C42 C43 -0.6(8) .
C41 C42 C43 C44 -0.1(9) .
C42 C43 C44 C45 0.0(9) .
C43 C44 C45 C40 0.8(9) .
C41 C40 C45 C44 -1.5(8) .
P3 C40 C45 C44 177.5(4) .
C51 C46 C47 C48 -0.1(8) .
P3 C46 C47 C48 -178.3(4) .
C46 C47 C48 C49 -0.3(9) .
C47 C48 C49 C50 0.5(10) .
C48 C49 C50 C51 -0.2(10) .
C49 C50 C51 C46 -0.2(9) .
C47 C46 C51 C50 0.4(8) .
P3 C46 C51 C50 178.4(4) .
C57 C52 C53 C54 -6.6(14) .
C57B C52 C53 C54 23.6(18) .
P3 C52 C53 C54 -173.2(12) .
C57 C52 C53 C54B -13(3) .
C57B C52 C53 C54B 17(3) .
P3 C52 C53 C54B -180(3) .
C53 C52 P3 C40 -168.3(4) .
C57 C52 P3 C40 25.7(7) .
C57B C52 P3 C40 -6.5(13) .
C53 C52 P3 C46 89.7(4) .
C57 C52 P3 C46 -76.3(7) .
C57B C52 P3 C46 -108.5(13) .
C53 C52 P3 Ir1 -38.4(5) .
C57 C52 P3 Ir1 155.5(6) .
C57B C52 P3 Ir1 123.4(13) .
C41 C40 P3 C52 106.0(4) .
C45 C40 P3 C52 -72.9(4) .
C41 C40 P3 C46 -150.2(4) .
C45 C40 P3 C46 30.8(5) .
C41 C40 P3 Ir1 -25.7(5) .
C45 C40 P3 Ir1 155.4(4) .
C47 C46 P3 C52 -177.1(4) .
C51 C46 P3 C52 4.9(5) .
C47 C46 P3 C40 77.5(4) .
C51 C46 P3 C40 -100.6(5) .
C47 C46 P3 Ir1 -47.0(4) .
C51 C46 P3 Ir1 134.9(4) .
C1 Ir1 P3 C52 -157.8(2) .
P2 Ir1 P3 C52 -38.44(18) .
P1 Ir1 P3 C52 82.87(19) .
Si1 Ir1 P3 C52 -162.3(9) .
C1 Ir1 P3 C40 -33.9(2) .
P2 Ir1 P3 C40 85.43(17) .
P1 Ir1 P3 C40 -153.26(17) .
Si1 Ir1 P3 C40 -38.5(9) .
C1 Ir1 P3 C46 81.3(2) .
P2 Ir1 P3 C46 -159.37(19) .
P1 Ir1 P3 C46 -38.06(19) .
Si1 Ir1 P3 C46 76.7(9) .
C52 C53 C54 C55 6(2) .
C54B C53 C54 C55 30(11) .
C53 C54 C55 C56 -2(2) .
C54 C55 C56 C57 -1(2) .
C55 C56 C57 C52 -0.2(17) .
C53 C52 C57 C56 3.6(12) .
C57B C52 C57 C56 -89(3) .
P3 C52 C57 C56 169.6(8) .
C54 C53 C54B C55B -179(19) .
C52 C53 C54B C55B -20(7) .
C53 C54B C55B C56B 13(8) .
C54B C55B C56B C57B -4(5) .
C55B C56B C57B C52 6(4) .
C53 C52 C57B C56B -13(3) .
C57 C52 C57B C56B 88(4) .
P3 C52 C57B C56B -175.2(17) .
C60 O2 C58 C59 176.7(9) 3_566
